data_9015423
loop_
_publ_author_name
'Lussier, A. J.'
'Abdu, Y.'
'Hawthorne, F. C.'
'Michaelis, V. K.'
'Aguiar, P. M.'
'Kroeker, S.'

_publ_section_title
;
 Oscillatory zoned liddicoatite from Anjanabonoina, central Madigascar.
 I. Crystal chemistry and structure by SREF and 11B and 27Al MAS NMR spectroscopy
 Sample: L19, disordered model
;
_journal_name_full 'The Canadian Mineralogist'
_journal_page_first 63
_journal_page_last 88
_journal_paper_doi 10.3749/canmin.49.1.63
_journal_volume 49
_journal_year 2011
_chemical_compound_source 'Anjanabonoina, central Madagascar'
_chemical_formula_sum 'Al7.296 B3 Ca0.682 F0.669 Fe0.045 H3.33 Li1.626 Mn0.027 Na0.248 O30.33 Pb0.009 Si6 Ti0.003'
_chemical_name_mineral Fluor-liddicoatite
_space_group_IT_number 160
_symmetry_space_group_name_Hall 'R 3 -2"'
_symmetry_space_group_name_H-M 'R 3 m :H'
_cell_angle_alpha 90
_cell_angle_beta 90
_cell_angle_gamma 120
_cell_length_a 15.8343
_cell_length_b 15.8343
_cell_length_c 7.1012
_cell_formula_units_Z 3
_cell_volume 1541.914
_database_code_amcsd 0018433
_exptl_crystal_density_diffrn 3.068
_cod_original_sg_symbol_H-M 'R 3 m'
_cod_original_formula_sum 'Ca.682 Na.248 Pb.009 Ti.003 Al7.296 Fe.045 Mn.027 Li1.626 Si6 B3 F.669 O30.33 H3.33'
_cod_database_code 9015423

loop_
_space_group_symop_operation_xyz
x,y,z
2/3+x,1/3+y,1/3+z
1/3+x,2/3+y,2/3+z
x,x-y,z
2/3+x,1/3+x-y,1/3+z
1/3+x,2/3+x-y,2/3+z
-y,-x,z
2/3-y,1/3-x,1/3+z
1/3-y,2/3-x,2/3+z
-x+y,y,z
2/3-x+y,1/3+y,1/3+z
1/3-x+y,2/3+y,2/3+z
-y,x-y,z
2/3-y,1/3+x-y,1/3+z
1/3-y,2/3+x-y,2/3+z
-x+y,-x,z
2/3-x+y,1/3-x,1/3+z
1/3-x+y,2/3-x,2/3+z

loop_
_atom_site_label
_atom_site_fract_x
_atom_site_fract_y
_atom_site_fract_z
_atom_site_occupancy
_atom_site_U_iso_or_equiv
CaX 0.00000 0.00000 0.76142 0.68200 0.01410
NaX 0.00000 0.00000 0.76142 0.24800 0.01410
PbX 0.00000 0.00000 0.76142 0.00900 0.01410
TiY 0.06186 0.93814 0.36396 0.00100 0.01100
AlY 0.06186 0.93814 0.36396 0.43200 0.01100
FeY 0.06186 0.93814 0.36396 0.01500 0.01100
MnY 0.06186 0.93814 0.36396 0.00900 0.01100
LiY 0.06186 0.93814 0.36396 0.54200 0.01100
AlZ 0.25958 0.29672 0.38819 1.00000 0.00609
SiT 0.19019 0.19210 0.00000 1.00000 0.00509
B 0.89106 0.10894 0.54470 1.00000 0.00690
F(1d) 0.01096 0.02190 0.21140 0.22300 0.01400
O-H(1d) 0.01096 0.02190 0.21140 0.11000 0.01400
O(2d) 0.93110 0.05100 0.51900 0.50000 0.00890
O(3) 0.13455 0.86545 0.48990 1.00000 0.01050
O(4) 0.90793 0.09207 0.92480 1.00000 0.00810
O(5) 0.09207 0.90793 0.90400 1.00000 0.00830
O(6) 0.18595 0.19554 0.22357 1.00000 0.00700
O(7) 0.28524 0.28589 0.91828 1.00000 0.00618
O(8) 0.26999 0.20964 0.55817 1.00000 0.00720
H(3) 0.13160 0.86840 0.62300 1.00000 0.01500

loop_
_cod_related_entry_id
_cod_related_entry_database
_cod_related_entry_code
1 AMCSD 0018433
